data_8102094
loop_
_publ_author_name
'Li, X.-H.'
'Lu, J.-L.'
'Jalbout, A. F.'

_publ_section_title
;
Crystal structure of tetraaqua-bis(4,4'-bipyridine)-cobalt(II) bis
(2,2'-hydrogendithiodibenzoate), [Co(H~2~O)~4~(C~10~H~8~N~2~)~2~]
[C~14~H~9~O~4~S~2~]~2~
;
_journal_issue 2
_journal_name_full 'Zeitschrift f\"ur Kristallographie - New Crystal Structures'
_journal_page_first 114
_journal_page_last 116
_journal_volume 222
_journal_year 2007
_chemical_formula_moiety 'C20 H24 Co N4 O4, 2(C14 H9 O4 S2)'
_chemical_formula_structural '[Co(H2O)4(C10H8N2)2][C14H9O4S2]2'
_chemical_formula_sum 'C48 H42 Co N4 O12 S4'
_chemical_formula_weight 1054.03
_chemical_name_systematic
; 
tetraaqua-bis(4,4'-bipyridine)-cobalt(II) bis(2,2'-hydrogendithiodibenzoate)
;
_space_group_IT_number 2
_symmetry_cell_setting triclinic
_symmetry_space_group_name_Hall '-P 1'
_symmetry_space_group_name_H-M 'P -1'
_atom_sites_solution_hydrogens geom
_atom_sites_solution_primary direct
_atom_sites_solution_secondary difmap
_audit_creation_method SHELXL-97
_cell_angle_alpha 71.003(2)
_cell_angle_beta 88.221(3)
_cell_angle_gamma 80.503(3)
_cell_formula_units_Z 1
_cell_length_a 7.7278(11)
_cell_length_b 10.9679(16)
_cell_length_c 14.092(2)
_cell_measurement_reflns_used 3900
_cell_measurement_temperature 298(2)
_cell_measurement_theta_max 25.10
_cell_measurement_theta_min 1.99
_cell_volume 1113.5(3)
_computing_cell_refinement 'SAINT (Bruker, 2002)'
_computing_data_collection 'SMART (Bruker, 2002)'
_computing_data_reduction SAINT
_computing_molecular_graphics 'XP (Bruker, 2002)'
_computing_publication_material 'SHELXL-97 (Bruker, 2002)'
_computing_structure_refinement 'SHELXL-97 (Sheldrick, 1997)'
_computing_structure_solution 'SHELXS-97 (Sheldrick, 1997)'
_diffrn_ambient_temperature 298(2)
_diffrn_measured_fraction_theta_full 0.982
_diffrn_measured_fraction_theta_max 0.982
_diffrn_measurement_device_type 'Bruker SMART APEX CCD'
_diffrn_measurement_method phi/omega
_diffrn_radiation_monochromator graphite
_diffrn_radiation_source 'fine-focus sealed tube'
_diffrn_radiation_type MoK\a
_diffrn_radiation_wavelength 0.71073
_diffrn_reflns_av_R_equivalents 0.0336
_diffrn_reflns_av_sigmaI/netI 0.0829
_diffrn_reflns_limit_h_max 7
_diffrn_reflns_limit_h_min -9
_diffrn_reflns_limit_k_max 8
_diffrn_reflns_limit_k_min -13
_diffrn_reflns_limit_l_max 16
_diffrn_reflns_limit_l_min -16
_diffrn_reflns_number 5822
_diffrn_reflns_theta_full 25.10
_diffrn_reflns_theta_max 25.10
_diffrn_reflns_theta_min 1.99
_diffrn_standards_decay_% 0
_diffrn_standards_number 0
_exptl_absorpt_coefficient_mu 0.645
_exptl_absorpt_correction_T_max 0.97
_exptl_absorpt_correction_T_min 0.85
_exptl_absorpt_correction_type numerical
_exptl_absorpt_process_details 'SADABS (Bruker, 2002)'
_exptl_crystal_colour yellow
_exptl_crystal_density_diffrn 1.572
_exptl_crystal_density_method 'not measured'
_exptl_crystal_description block
_exptl_crystal_F_000 545
_exptl_crystal_size_max 0.25
_exptl_crystal_size_mid 0.21
_exptl_crystal_size_min 0.05
_refine_diff_density_max 0.652
_refine_diff_density_min -0.644
_refine_diff_density_rms 0.098
_refine_ls_extinction_method none
_refine_ls_goodness_of_fit_ref 1.240
_refine_ls_hydrogen_treatment constr
_refine_ls_matrix_type full
_refine_ls_number_parameters 316
_refine_ls_number_reflns 3900
_refine_ls_number_restraints 0
_refine_ls_restrained_S_all 1.240
_refine_ls_R_factor_all 0.1273
_refine_ls_R_factor_gt 0.1030
_refine_ls_shift/su_max 0.018
_refine_ls_shift/su_mean 0.002
_refine_ls_structure_factor_coef Fsqd
_refine_ls_weighting_details 'calc w=1/[\s^2^(Fo^2^)+(0.0611P)^2^+2.8204P] where P=(Fo^2^+2Fc^2^)/3'
_refine_ls_weighting_scheme calc
_refine_ls_wR_factor_gt 0.1910
_refine_ls_wR_factor_ref 0.2023
_reflns_number_gt 3073
_reflns_number_total 3900
_reflns_threshold_expression I>2sigma(I)
_cod_data_source_file 1267-1970.cff
_cod_data_source_block l041022m
_cod_depositor_comments
;
The following automatic conversions were performed:
'_symmetry_cell_setting' value 'Triclinic' changed to 'triclinic'
according to '/home/saulius/struct/CIF-dictionaries/cif_core.dic'
dictionary named 'cif_core.dic' version 2.4.1 from 2010-06-29.

Automatic conversion script
Id: cif_fix_enum 1555 2011-01-17 13:19:09Z saulius 
;
_cod_original_cell_volume 1113.6(3)
_cod_original_sg_symbol_Hall -P1
_cod_original_sg_symbol_H-M P-1
_cod_database_code 8102094

loop_
_symmetry_equiv_pos_as_xyz
'x, y, z'
'-x, -y, -z'

loop_
_atom_site_label
_atom_site_type_symbol
_atom_site_fract_x
_atom_site_fract_y
_atom_site_fract_z
_atom_site_U_iso_or_equiv
_atom_site_adp_type
_atom_site_occupancy
_atom_site_symmetry_multiplicity
_atom_site_Wyckoff_symbol
_atom_site_calc_flag
_atom_site_refinement_flags
_atom_site_disorder_assembly
_atom_site_disorder_group
Co1 Co 1.0000 0.0000 1.0000 0.0242(4) Uani 1 1 a d S . .
S1 S 0.1411(2) 0.51847(17) 0.71777(14) 0.0306(5) Uani 1 2 i d . . .
S2 S 0.0503(2) 0.70940(18) 0.70823(14) 0.0351(5) Uani 1 2 i d . . .
N1 N 0.9227(8) 0.2059(6) 0.9738(4) 0.0351(15) Uani 1 2 i d . . .
O5 O -0.1349(7) 0.9337(5) 0.7228(4) 0.0470(14) Uani 1 2 i d . . .
O4 O 0.2688(6) 0.2700(4) 0.7749(4) 0.0415(13) Uani 1 2 i d . . .
O1 O 0.8121(6) -0.0363(4) 1.1104(3) 0.0355(12) Uani 1 2 i d . . .
H1B H 0.7241 0.0195 1.0925 0.053 Uiso 1 2 i calc R . .
H1A H 0.8130 -0.1153 1.1348 0.053 Uiso 1 2 i d R . .
O3 O 0.5314(7) 0.1668(5) 0.7547(4) 0.0453(14) Uani 1 2 i d . . .
C3 C 0.7682(9) 0.4681(6) 0.9435(5) 0.0288(16) Uani 1 2 i d . . .
O2 O 0.8126(6) 0.0143(5) 0.8877(4) 0.0442(14) Uani 1 2 i d . . .
H2B H 0.8587 -0.0222 0.8487 0.066 Uiso 1 2 i calc R . .
H2A H 0.7223 0.0624 0.8930 0.066 Uiso 1 2 i d R . .
C16 C 0.3574(8) 0.5174(6) 0.6672(5) 0.0245(15) Uani 1 2 i d . . .
C19 C -0.0461(8) 0.7888(6) 0.5850(5) 0.0253(15) Uani 1 2 i d . . .
C11 C 0.4691(8) 0.3984(7) 0.6807(5) 0.0265(15) Uani 1 2 i d . . .
C24 C -0.2155(9) 0.9678(7) 0.6437(6) 0.0315(17) Uani 1 2 i d . . .
C17 C 0.4198(9) 0.2688(6) 0.7403(5) 0.0298(16) Uani 1 2 i d . . .
C7 C 0.5862(11) 0.6743(8) 0.8398(6) 0.055(2) Uani 1 2 i d . . .
H7 H 0.5917 0.6422 0.7861 0.066 Uiso 1 2 i calc R . .
O6 O -0.3507(7) 1.0619(5) 0.6182(4) 0.0523(16) Uani 1 2 i d . . .
H6A H -0.3872 1.0799 0.6680 0.078 Uiso 1 2 i calc R . .
C2 C 0.7969(10) 0.4168(7) 0.8660(6) 0.043(2) Uani 1 2 i d . . .
H2 H 0.7640 0.4692 0.8007 0.051 Uiso 1 2 i calc R . .
C12 C 0.6322(9) 0.4011(7) 0.6377(5) 0.0346(17) Uani 1 2 i d . . .
H12 H 0.7073 0.3227 0.6458 0.042 Uiso 1 2 i calc R . .
C1 C 0.8740(10) 0.2883(7) 0.8848(5) 0.0372(18) Uani 1 2 i d . . .
H1 H 0.8926 0.2580 0.8302 0.045 Uiso 1 2 i calc R . .
C8 C 0.6748(8) 0.6015(7) 0.9283(5) 0.0287(16) Uani 1 2 i d . . .
N2 N 0.4740(9) 0.8473(6) 0.9035(6) 0.0495(18) Uani 1 2 i d . . .
C18 C -0.1682(8) 0.9052(6) 0.5647(5) 0.0258(15) Uani 1 2 i d . . .
C4 C 0.8298(10) 0.3839(7) 1.0361(6) 0.041(2) Uani 1 2 i d . . .
H4 H 0.8220 0.4137 1.0910 0.049 Uiso 1 2 i calc R . .
C6 C 0.4890(13) 0.7951(9) 0.8308(7) 0.066(3) Uani 1 2 i d . . .
H6 H 0.4306 0.8425 0.7700 0.080 Uiso 1 2 i calc R . .
C15 C 0.4128(9) 0.6327(7) 0.6115(5) 0.0310(16) Uani 1 2 i d . . .
H15 H 0.3381 0.7118 0.6017 0.037 Uiso 1 2 i calc R . .
C23 C -0.2430(9) 0.9622(7) 0.4688(6) 0.0369(18) Uani 1 2 i d . . .
H23 H -0.3243 1.0388 0.4547 0.044 Uiso 1 2 i calc R . .
C20 C -0.0033(9) 0.7368(7) 0.5083(5) 0.0309(16) Uani 1 2 i d . . .
H20 H 0.0781 0.6604 0.5209 0.037 Uiso 1 2 i calc R . .
C13 C 0.6868(9) 0.5173(8) 0.5830(6) 0.043(2) Uani 1 2 i d . . .
H13 H 0.7974 0.5168 0.5549 0.052 Uiso 1 2 i calc R . .
C21 C -0.0784(9) 0.7956(7) 0.4142(5) 0.0376(18) Uani 1 2 i d . . .
H21 H -0.0471 0.7591 0.3639 0.045 Uiso 1 2 i calc R . .
C22 C -0.1993(9) 0.9077(8) 0.3939(5) 0.0371(18) Uani 1 2 i d . . .
H22 H -0.2514 0.9468 0.3302 0.045 Uiso 1 2 i calc R . .
C9 C 0.6627(10) 0.6573(7) 1.0028(6) 0.045(2) Uani 1 2 i d . . .
H9 H 0.7220 0.6135 1.0640 0.054 Uiso 1 2 i calc R . .
C14 C 0.5770(10) 0.6325(8) 0.5705(6) 0.0399(19) Uani 1 2 i d . . .
H14 H 0.6130 0.7110 0.5343 0.048 Uiso 1 2 i calc R . .
C5 C 0.9037(10) 0.2549(7) 1.0488(6) 0.0403(19) Uani 1 2 i d . . .
H5 H 0.9415 0.2004 1.1129 0.048 Uiso 1 2 i calc R . .
C10 C 0.5609(11) 0.7802(7) 0.9864(7) 0.049(2) Uani 1 2 i d . . .
H10 H 0.5550 0.8162 1.0380 0.058 Uiso 1 2 i calc R . .

loop_
_atom_site_aniso_label
_atom_site_aniso_U_11
_atom_site_aniso_U_22
_atom_site_aniso_U_33
_atom_site_aniso_U_23
_atom_site_aniso_U_13
_atom_site_aniso_U_12
Co1 0.0265(7) 0.0164(7) 0.0286(8) -0.0084(6) -0.0019(6) 0.0022(5)
S1 0.0266(9) 0.0225(9) 0.0357(10) -0.0059(8) 0.0042(8) 0.0077(7)
S2 0.0396(11) 0.0279(10) 0.0321(10) -0.0125(8) -0.0072(8) 0.0173(8)
N1 0.043(4) 0.029(3) 0.032(4) -0.010(3) 0.008(3) -0.002(3)
O5 0.053(3) 0.042(3) 0.044(3) -0.025(3) -0.010(3) 0.022(3)
O4 0.037(3) 0.022(3) 0.056(4) -0.006(2) 0.011(3) 0.006(2)
O1 0.036(3) 0.017(2) 0.041(3) -0.001(2) 0.010(2) 0.012(2)
O3 0.046(3) 0.028(3) 0.050(3) -0.008(3) 0.003(3) 0.018(2)
C3 0.028(4) 0.024(4) 0.038(4) -0.016(3) 0.002(3) -0.001(3)
O2 0.035(3) 0.049(4) 0.052(3) -0.031(3) -0.014(3) 0.016(3)
C16 0.028(4) 0.023(4) 0.018(3) -0.006(3) -0.005(3) 0.006(3)
C19 0.023(3) 0.023(3) 0.028(4) -0.008(3) 0.000(3) 0.003(3)
C11 0.018(3) 0.033(4) 0.027(4) -0.011(3) -0.005(3) 0.006(3)
C24 0.029(4) 0.022(4) 0.043(5) -0.015(3) 0.001(3) 0.008(3)
C17 0.033(4) 0.022(4) 0.032(4) -0.012(3) 0.000(3) 0.007(3)
C7 0.071(6) 0.039(5) 0.042(5) -0.013(4) -0.006(4) 0.027(5)
O6 0.045(3) 0.047(3) 0.063(4) -0.030(3) -0.013(3) 0.023(3)
C2 0.055(5) 0.025(4) 0.040(5) -0.009(4) -0.004(4) 0.012(4)
C12 0.030(4) 0.038(4) 0.039(4) -0.019(4) -0.003(3) 0.003(3)
C1 0.054(5) 0.033(4) 0.027(4) -0.014(4) 0.008(4) -0.006(4)
C8 0.024(4) 0.028(4) 0.035(4) -0.011(3) 0.001(3) -0.005(3)
N2 0.048(4) 0.026(4) 0.066(5) -0.011(4) 0.006(4) 0.007(3)
C18 0.018(3) 0.022(3) 0.036(4) -0.009(3) -0.001(3) -0.001(3)
C4 0.061(5) 0.026(4) 0.038(4) -0.019(4) -0.018(4) 0.010(4)
C6 0.078(7) 0.043(5) 0.056(6) -0.006(5) -0.014(5) 0.033(5)
C15 0.031(4) 0.022(4) 0.035(4) -0.006(3) -0.007(3) 0.004(3)
C23 0.029(4) 0.024(4) 0.050(5) -0.003(3) -0.009(3) 0.004(3)
C20 0.026(4) 0.029(4) 0.037(4) -0.011(3) 0.002(3) 0.001(3)
C13 0.024(4) 0.056(5) 0.057(5) -0.027(5) 0.010(4) -0.010(4)
C21 0.033(4) 0.043(5) 0.034(4) -0.012(4) 0.005(3) -0.001(4)
C22 0.037(4) 0.054(5) 0.020(4) -0.011(4) -0.005(3) -0.007(4)
C9 0.051(5) 0.031(4) 0.050(5) -0.017(4) -0.020(4) 0.011(4)
C14 0.036(4) 0.039(5) 0.043(5) -0.008(4) 0.004(4) -0.013(4)
C5 0.055(5) 0.028(4) 0.034(4) -0.010(3) -0.016(4) 0.006(4)
C10 0.054(5) 0.029(4) 0.067(6) -0.023(4) -0.008(5) 0.002(4)

loop_
_atom_type_symbol
_atom_type_description
_atom_type_scat_dispersion_real
_atom_type_scat_dispersion_imag
_atom_type_scat_source
C C 0.0033 0.0016 'International Tables Vol C Tables 4.2.6.8 and 6.1.1.4'
H H 0.0000 0.0000 'International Tables Vol C Tables 4.2.6.8 and 6.1.1.4'
N N 0.0061 0.0033 'International Tables Vol C Tables 4.2.6.8 and 6.1.1.4'
O O 0.0106 0.0060 'International Tables Vol C Tables 4.2.6.8 and 6.1.1.4'
S S 0.1246 0.1234 'International Tables Vol C Tables 4.2.6.8 and 6.1.1.4'
Co Co 0.3494 0.9721 'International Tables Vol C Tables 4.2.6.8 and 6.1.1.4'

loop_
_geom_angle_atom_site_label_1
_geom_angle_atom_site_label_2
_geom_angle_atom_site_label_3
_geom_angle
_geom_angle_site_symmetry_1
_geom_angle_site_symmetry_3
_geom_angle_publ_flag
O1 Co1 O1 180.000(1) . 2_757 yes
O1 Co1 O2 89.0(2) . 2_757 yes
O1 Co1 O2 91.0(2) 2_757 2_757 yes
O1 Co1 O2 91.0(2) . . ?
O1 Co1 O2 89.0(2) 2_757 . ?
O2 Co1 O2 180.000(1) 2_757 . yes
O1 Co1 N1 89.1(2) . . yes
O1 Co1 N1 90.9(2) 2_757 . yes
O2 Co1 N1 91.4(2) 2_757 . yes
O2 Co1 N1 88.6(2) . . yes
O1 Co1 N1 90.9(2) . 2_757 ?
O1 Co1 N1 89.1(2) 2_757 2_757 ?
O2 Co1 N1 88.6(2) 2_757 2_757 ?
O2 Co1 N1 91.4(2) . 2_757 ?
N1 Co1 N1 180.000(1) . 2_757 yes
C16 S1 S2 105.7(2) . . yes
C19 S2 S1 106.4(2) . . yes
C1 N1 C5 115.8(6) . . ?
C1 N1 Co1 122.2(5) . . ?
C5 N1 Co1 121.7(5) . . ?
Co1 O1 H1B 109.5 . . ?
Co1 O1 H1A 109.8 . . ?
H1B O1 H1A 125.6 . . ?
C4 C3 C2 114.8(6) . . ?
C4 C3 C8 122.7(6) . . ?
C2 C3 C8 122.4(7) . . ?
Co1 O2 H2B 109.5 . . ?
Co1 O2 H2A 109.9 . . ?
H2B O2 H2A 140.0 . . ?
C15 C16 C11 119.3(6) . . ?
C15 C16 S1 120.7(5) . . ?
C11 C16 S1 119.9(5) . . ?
C20 C19 C18 118.8(6) . . ?
C20 C19 S2 120.9(5) . . ?
C18 C19 S2 120.3(5) . . ?
C12 C11 C16 118.3(7) . . ?
C12 C11 C17 118.8(6) . . ?
C16 C11 C17 122.9(6) . . ?
O5 C24 O6 124.2(6) . . ?
O5 C24 C18 122.5(6) . . ?
O6 C24 C18 113.2(6) . . ?
O4 C17 O3 123.8(7) . . ?
O4 C17 C11 116.9(6) . . ?
O3 C17 C11 119.2(6) . . ?
C8 C7 C6 119.9(8) . . ?
C8 C7 H7 120.1 . . ?
C6 C7 H7 120.1 . . ?
C24 O6 H6A 109.5 . . ?
C3 C2 C1 120.5(7) . . ?
C3 C2 H2 119.8 . . ?
C1 C2 H2 119.8 . . ?
C11 C12 C13 121.8(7) . . ?
C11 C12 H12 119.1 . . ?
C13 C12 H12 119.1 . . ?
N1 C1 C2 124.7(7) . . ?
N1 C1 H1 117.7 . . ?
C2 C1 H1 117.7 . . ?
C9 C8 C7 116.3(7) . . ?
C9 C8 C3 122.3(7) . . ?
C7 C8 C3 121.3(6) . . ?
C10 N2 C6 116.5(7) . . ?
C23 C18 C19 118.6(6) . . ?
C23 C18 C24 120.3(6) . . ?
C19 C18 C24 121.1(6) . . ?
C3 C4 C5 120.9(7) . . ?
C3 C4 H4 119.5 . . ?
C5 C4 H4 119.5 . . ?
N2 C6 C7 123.8(9) . . ?
N2 C6 H6 118.1 . . ?
C7 C6 H6 118.1 . . ?
C14 C15 C16 121.0(6) . . ?
C14 C15 H15 119.5 . . ?
C16 C15 H15 119.5 . . ?
C22 C23 C18 121.5(6) . . ?
C22 C23 H23 119.2 . . ?
C18 C23 H23 119.2 . . ?
C21 C20 C19 121.4(6) . . ?
C21 C20 H20 119.3 . . ?
C19 C20 H20 119.3 . . ?
C14 C13 C12 119.3(7) . . ?
C14 C13 H13 120.3 . . ?
C12 C13 H13 120.3 . . ?
C22 C21 C20 120.5(7) . . ?
C22 C21 H21 119.8 . . ?
C20 C21 H21 119.8 . . ?
C21 C22 C23 119.3(7) . . ?
C21 C22 H22 120.4 . . ?
C23 C22 H22 120.4 . . ?
C8 C9 C10 119.6(7) . . ?
C8 C9 H9 120.2 . . ?
C10 C9 H9 120.2 . . ?
C13 C14 C15 120.2(7) . . ?
C13 C14 H14 119.9 . . ?
C15 C14 H14 119.9 . . ?
N1 C5 C4 123.1(7) . . ?
N1 C5 H5 118.5 . . ?
C4 C5 H5 118.5 . . ?
N2 C10 C9 123.9(8) . . ?
N2 C10 H10 118.0 . . ?
C9 C10 H10 118.0 . . ?

loop_
_geom_bond_atom_site_label_1
_geom_bond_atom_site_label_2
_geom_bond_distance
_geom_bond_site_symmetry_2
_geom_bond_publ_flag
Co1 O1 2.082(4) . yes
Co1 O1 2.082(4) 2_757 ?
Co1 O2 2.129(5) 2_757 ?
Co1 O2 2.129(5) . yes
Co1 N1 2.149(6) . yes
Co1 N1 2.149(6) 2_757 ?
S1 C16 1.797(7) . yes
S1 S2 2.057(2) . yes
S2 C19 1.792(7) . ?
N1 C1 1.308(9) . ?
N1 C5 1.328(9) . ?
O5 C24 1.211(8) . ?
O4 C17 1.250(8) . ?
O1 H1B 0.8200 . ?
O1 H1A 0.8204 . ?
O3 C17 1.258(7) . ?
C3 C4 1.376(10) . ?
C3 C2 1.378(10) . ?
C3 C8 1.472(9) . ?
O2 H2B 0.8200 . ?
O2 H2A 0.8201 . ?
C16 C15 1.383(9) . ?
C16 C11 1.400(9) . ?
C19 C20 1.386(9) . ?
C19 C18 1.409(8) . ?
C11 C12 1.381(9) . ?
C11 C17 1.501(10) . ?
C24 O6 1.308(8) . ?
C24 C18 1.494(9) . ?
C7 C8 1.373(10) . ?
C7 C6 1.380(11) . ?
C7 H7 0.9300 . ?
O6 H6A 0.8200 . ?
C2 C1 1.379(10) . ?
C2 H2 0.9300 . ?
C12 C13 1.384(11) . ?
C12 H12 0.9300 . ?
C1 H1 0.9300 . ?
C8 C9 1.371(10) . ?
N2 C10 1.298(10) . ?
N2 C6 1.320(11) . ?
C18 C23 1.390(9) . ?
C4 C5 1.391(9) . ?
C4 H4 0.9300 . ?
C6 H6 0.9300 . ?
C15 C14 1.378(10) . ?
C15 H15 0.9300 . ?
C23 C22 1.381(10) . ?
C23 H23 0.9300 . ?
C20 C21 1.370(9) . ?
C20 H20 0.9300 . ?
C13 C14 1.363(10) . ?
C13 H13 0.9300 . ?
C21 C22 1.370(10) . ?
C21 H21 0.9300 . ?
C22 H22 0.9300 . ?
C9 C10 1.396(10) . ?
C9 H9 0.9300 . ?
C14 H14 0.9300 . ?
C5 H5 0.9300 . ?
C10 H10 0.9300 . ?

loop_
_geom_hbond_atom_site_label_D
_geom_hbond_atom_site_label_H
_geom_hbond_atom_site_label_A
_geom_hbond_distance_DH
_geom_hbond_distance_HA
_geom_hbond_distance_DA
_geom_hbond_angle_DHA
_geom_hbond_site_symmetry_A
O6 H6A O3 0.82 1.82 2.616(7) 163.7 1_465
O2 H2A O3 0.82 2.34 2.836(7) 120.1 .
O2 H2B O5 0.82 1.98 2.739(7) 153.2 1_645
O1 H1A O4 0.82 1.95 2.710(7) 154.0 2_657
O1 H1B N2 0.82 1.95 2.734(7) 160.2 2_667

loop_
_geom_torsion_atom_site_label_1
_geom_torsion_atom_site_label_2
_geom_torsion_atom_site_label_3
_geom_torsion_atom_site_label_4
_geom_torsion
_geom_torsion_site_symmetry_1
_geom_torsion_site_symmetry_2
_geom_torsion_site_symmetry_3
_geom_torsion_site_symmetry_4
_geom_torsion_publ_flag
C16 S1 S2 C19 86.1(3) . . . . ?
O1 Co1 N1 C1 -125.0(6) . . . . ?
O1 Co1 N1 C1 55.0(6) 2_757 . . . ?
O2 Co1 N1 C1 146.1(6) 2_757 . . . ?
O2 Co1 N1 C1 -33.9(6) . . . . ?
N1 Co1 N1 C1 -133(100) 2_757 . . . ?
O1 Co1 N1 C5 47.7(6) . . . . ?
O1 Co1 N1 C5 -132.3(6) 2_757 . . . ?
O2 Co1 N1 C5 -41.2(6) 2_757 . . . ?
O2 Co1 N1 C5 138.8(6) . . . . ?
N1 Co1 N1 C5 40(100) 2_757 . . . ?
S2 S1 C16 C15 -15.1(6) . . . . ?
S2 S1 C16 C11 167.4(5) . . . . ?
S1 S2 C19 C20 -20.1(6) . . . . ?
S1 S2 C19 C18 159.4(5) . . . . ?
C15 C16 C11 C12 0.2(10) . . . . ?
S1 C16 C11 C12 177.7(5) . . . . ?
C15 C16 C11 C17 179.7(6) . . . . ?
S1 C16 C11 C17 -2.7(9) . . . . ?
C12 C11 C17 O4 -177.5(6) . . . . ?
C16 C11 C17 O4 3.0(10) . . . . ?
C12 C11 C17 O3 4.2(10) . . . . ?
C16 C11 C17 O3 -175.3(6) . . . . ?
C4 C3 C2 C1 3.1(11) . . . . ?
C8 C3 C2 C1 -175.4(7) . . . . ?
C16 C11 C12 C13 0.4(10) . . . . ?
C17 C11 C12 C13 -179.2(7) . . . . ?
C5 N1 C1 C2 -4.0(11) . . . . ?
Co1 N1 C1 C2 169.1(6) . . . . ?
C3 C2 C1 N1 1.0(13) . . . . ?
C6 C7 C8 C9 -1.4(13) . . . . ?
C6 C7 C8 C3 175.1(8) . . . . ?
C4 C3 C8 C9 8.7(11) . . . . ?
C2 C3 C8 C9 -172.8(7) . . . . ?
C4 C3 C8 C7 -167.5(8) . . . . ?
C2 C3 C8 C7 10.9(11) . . . . ?
C20 C19 C18 C23 1.0(10) . . . . ?
S2 C19 C18 C23 -178.6(5) . . . . ?
C20 C19 C18 C24 -178.2(6) . . . . ?
S2 C19 C18 C24 2.2(9) . . . . ?
O5 C24 C18 C23 -168.3(7) . . . . ?
O6 C24 C18 C23 11.5(9) . . . . ?
O5 C24 C18 C19 10.9(11) . . . . ?
O6 C24 C18 C19 -169.2(6) . . . . ?
C2 C3 C4 C5 -4.2(11) . . . . ?
C8 C3 C4 C5 174.3(7) . . . . ?
C10 N2 C6 C7 1.8(15) . . . . ?
C8 C7 C6 N2 -0.2(16) . . . . ?
C11 C16 C15 C14 -0.9(10) . . . . ?
S1 C16 C15 C14 -178.5(5) . . . . ?
C19 C18 C23 C22 -0.4(10) . . . . ?
C24 C18 C23 C22 178.8(7) . . . . ?
C18 C19 C20 C21 -0.6(10) . . . . ?
S2 C19 C20 C21 178.9(5) . . . . ?
C11 C12 C13 C14 -0.3(11) . . . . ?
C19 C20 C21 C22 -0.3(11) . . . . ?
C20 C21 C22 C23 1.0(11) . . . . ?
C18 C23 C22 C21 -0.6(11) . . . . ?
C7 C8 C9 C10 1.4(12) . . . . ?
C3 C8 C9 C10 -175.0(7) . . . . ?
C12 C13 C14 C15 -0.5(12) . . . . ?
C16 C15 C14 C13 1.1(11) . . . . ?
C1 N1 C5 C4 2.7(11) . . . . ?
Co1 N1 C5 C4 -170.4(6) . . . . ?
C3 C4 C5 N1 1.4(13) . . . . ?
C6 N2 C10 C9 -1.8(13) . . . . ?
C8 C9 C10 N2 0.2(13) . . . . ?
